data_1545961
loop_
_publ_author_name
'Lu, Yao'
'Fu, Zhan-Da'
'Guo, Qing-Hui'
'Wang, Mei-Xiang'

_publ_section_title
;
 O6-Corona[6]arenes with Expanded Cavities for Specific Complexation with
 C70.
;
_journal_issue 7
_journal_name_full 'Organic letters'
_journal_page_first 1590
_journal_page_last 1593
_journal_paper_doi 10.1021/acs.orglett.7b00409
_journal_volume 19
_journal_year 2017
_chemical_formula_moiety 'C57 H42 N6 O6, 3(C H2 Cl2)'
_chemical_formula_sum 'C60 H48 Cl6 N6 O6'
_chemical_formula_weight 1161.74
_space_group_crystal_system triclinic
_space_group_IT_number 2
_space_group_name_Hall '-P 1'
_space_group_name_H-M_alt 'P -1'
_symmetry_space_group_name_Hall '-P 1'
_symmetry_space_group_name_H-M 'P -1'
_atom_sites_solution_hydrogens geom
_audit_creation_date 2015-10-21
_audit_creation_method
;
Olex2 1.2
(compiled 2015.09.30 svn.r3233 for OlexSys, GUI svn.r5103)
;
_cell_angle_alpha 105.366(5)
_cell_angle_beta 101.194(5)
_cell_angle_gamma 101.131(3)
_cell_formula_units_Z 2
_cell_length_a 11.034(4)
_cell_length_b 13.836(5)
_cell_length_c 19.748(7)
_cell_measurement_reflns_used 7922
_cell_measurement_temperature 173.1500
_cell_measurement_theta_max 27.4802
_cell_measurement_theta_min 1.5801
_cell_volume 2754.9(17)
_computing_cell_refinement 'CrystalClear (Rigaku Inc., 2007)'
_computing_data_collection 'CrystalClear (Rigaku Inc., 2007)'
_computing_data_reduction 'CrystalClear (Rigaku Inc., 2007)'
_computing_molecular_graphics 'Olex2 (Dolomanov et al., 2009)'
_computing_publication_material 'CIFTAB (Sheldrick, 2013)'
_computing_structure_refinement 'SHELXL (Sheldrick, 2014)'
_computing_structure_solution
;
'SHELXT (Sheldrick, 2014)'
;
_diffrn_ambient_temperature 173.1500
_diffrn_detector_area_resol_mean 28.5714
_diffrn_measured_fraction_theta_full 0.999
_diffrn_measured_fraction_theta_max 0.997
_diffrn_measurement_details
;
scan:
    Number of images: 360
               Slice: -110.0000 - 70.0000
         Image width: 0.5000
            Exp time: 15.0000
       Rotation axis: Omega
               Omega: 0.0000
                 Chi: 45.0000
                 Phi: 0.0000
                 XTD: 40.0421
              2theta: -20.2618
scan:
    Number of images: 360
               Slice: -110.0000 - 70.0000
         Image width: 0.5000
            Exp time: 15.0000
       Rotation axis: Omega
               Omega: 0.0000
                 Chi: 45.0000
                 Phi: 90.0000
                 XTD: 40.0421
              2theta: -20.2618
scan:
    Number of images: 360
               Slice: -110.0000 - 70.0000
         Image width: 0.5000
            Exp time: 15.0000
       Rotation axis: Omega
               Omega: 0.0000
                 Chi: 45.0000
                 Phi: 180.0000
                 XTD: 40.0421
              2theta: -20.2618
;
_diffrn_measurement_device
;
Saturn724+ (2x2 bin mode)
;
_diffrn_measurement_device_details
;
AFC10: Fixed Chi 2 circle
;
_diffrn_measurement_device_type 'MM007-HF CCD(Saturn 724+)'
_diffrn_measurement_method '\w scans at fixed \c = 45\%'
_diffrn_orient_matrix_type d*Trek
_diffrn_orient_matrix_UB_11 -0.0573
_diffrn_orient_matrix_UB_12 -0.0305
_diffrn_orient_matrix_UB_13 -0.0703
_diffrn_orient_matrix_UB_21 -0.0320
_diffrn_orient_matrix_UB_22 -0.0653
_diffrn_orient_matrix_UB_23 0.0271
_diffrn_orient_matrix_UB_31 -0.0504
_diffrn_orient_matrix_UB_32 0.0115
_diffrn_orient_matrix_UB_33 0.0169
_diffrn_radiation_detector CCD
_diffrn_radiation_monochromator Confocal
_diffrn_radiation_type MoK\a
_diffrn_radiation_wavelength 0.71073
_diffrn_reflns_av_R_equivalents 0.0920
_diffrn_reflns_av_unetI/netI 0.0811
_diffrn_reflns_Laue_measured_fraction_full 0.999
_diffrn_reflns_Laue_measured_fraction_max 0.997
_diffrn_reflns_limit_h_max 14
_diffrn_reflns_limit_h_min -14
_diffrn_reflns_limit_k_max 17
_diffrn_reflns_limit_k_min -17
_diffrn_reflns_limit_l_max 25
_diffrn_reflns_limit_l_min -25
_diffrn_reflns_number 37321
_diffrn_reflns_point_group_measured_fraction_full 0.999
_diffrn_reflns_point_group_measured_fraction_max 0.997
_diffrn_reflns_theta_full 26.000
_diffrn_reflns_theta_max 27.499
_diffrn_reflns_theta_min 1.107
_diffrn_source 'Rotating Anode'
_diffrn_source_current 24.0000
_diffrn_source_power 1.2000
_diffrn_source_voltage 50.0000
_exptl_absorpt_coefficient_mu 0.370
_exptl_absorpt_correction_T_max 1.0000
_exptl_absorpt_correction_T_min 0.5429
_exptl_absorpt_correction_type multi-scan
_exptl_absorpt_process_details 'CrystalClear (Rigaku Inc., 2007)'
_exptl_crystal_colour Colorless
_exptl_crystal_density_diffrn 1.401
_exptl_crystal_description block
_exptl_crystal_F_000 1200
_exptl_crystal_size_max 0.26
_exptl_crystal_size_mid 0.15
_exptl_crystal_size_min 0.13
_refine_diff_density_max 0.776
_refine_diff_density_min -0.668
_refine_diff_density_rms 0.072
_refine_ls_extinction_method none
_refine_ls_goodness_of_fit_ref 1.138
_refine_ls_hydrogen_treatment constr
_refine_ls_matrix_type full
_refine_ls_number_parameters 750
_refine_ls_number_reflns 12602
_refine_ls_number_restraints 66
_refine_ls_restrained_S_all 1.138
_refine_ls_R_factor_all 0.1233
_refine_ls_R_factor_gt 0.0876
_refine_ls_shift/su_max 0.000
_refine_ls_shift/su_mean 0.000
_refine_ls_structure_factor_coef Fsqd
_refine_ls_weighting_details 'w=1/[\s^2^(Fo^2^)+(0.0634P)^2^+2.2783P] where P=(Fo^2^+2Fc^2^)/3'
_refine_ls_weighting_scheme calc
_refine_ls_wR_factor_gt 0.1873
_refine_ls_wR_factor_ref 0.2046
_reflns_Friedel_coverage 0.000
_reflns_number_gt 8981
_reflns_number_total 12602
_reflns_threshold_expression 'I > 2\s(I)'
_cod_data_source_file ol7b00409_si_005.cif
_cod_data_source_block mx4159
_cod_original_cell_volume 2754.8(16)
_cod_database_code 1545961
_shelx_space_group_comment
;
The symmetry employed for this shelxl refinement is uniquely defined
by the following loop, which should always be used as a source of
symmetry information in preference to the above space-group names.
They are only intended as comments.
;
_diffrn_number_total 12603
_olex2_refinement_description
;
1. Fixed Uiso
 At 1.2 times of:
  All C(H) groups, All C(H,H) groups, All C(H,H,H,H) groups
2. Uiso/Uaniso restraints and constraints
Cl4 \\sim Cl4A \\sim C0AA \\sim C0AB \\sim Cl3A \\sim Cl3: within 1.7A with
sigma of 0.02 and sigma for terminal atoms of 0.04
Uanis(C0AA) \\sim Ueq, Uanis(Cl4A) \\sim Ueq, Uanis(Cl4) \\sim Ueq, Uanis(Cl3A)
\\sim Ueq, Uanis(Cl3) \\sim Ueq: with sigma of 0.01 and sigma for terminal
atoms of 0.02
3. Others
 Sof(H02C)=Sof(H02D)=Sof(Cl6A)=Sof(Cl5A)=1-FVAR(1)
 Sof(Cl5)=Sof(Cl6)=Sof(H02B)=Sof(H02A)=FVAR(1)
 Sof(Cl3A)=Sof(C0AB)=Sof(H0AC)=Sof(H0AD)=Sof(Cl4A)=1-FVAR(2)
 Sof(Cl3)=Sof(Cl4)=Sof(C0AA)=Sof(H0AA)=Sof(H0AB)=FVAR(2)
4.a Secondary CH2 refined with riding coordinates:
 C3(H3A,H3B), C4(H4A,H4B), C5(H5A,H5B), C22(H22A,H22B), C23(H23A,H23B),
 C24(H24A,H24B), C41(H41A,H41B), C42(H42A,H42B), C43(H43A,H43B), C025(H02E,
 H02F), C0AA(H0AA,H0AB), C026(H02B,H02A), C026(H02C,H02D), C0AB(H0AC,H0AD)
4.b Aromatic/amide H refined with riding coordinates:
 C9(H9), C10(H10), C12(H12), C13(H13), C15(H15), C16(H16), C18(H18), C19(H19),
 C28(H28), C29(H29), C31(H31), C32(H32), C34(H34), C35(H35), C37(H37), C38(H38),
  C47(H47), C48(H48), C50(H50), C51(H51), C53(H53), C54(H54), C56(H56), C57(H57)
;
_shelx_shelxl_version_number 2014/7
_olex2_submission_special_instructions 'No special instructions were received'

loop_
_space_group_symop_operation_xyz
'x, y, z'
'-x, -y, -z'

loop_
_atom_site_label
_atom_site_type_symbol
_atom_site_fract_x
_atom_site_fract_y
_atom_site_fract_z
_atom_site_U_iso_or_equiv
_atom_site_adp_type
_atom_site_occupancy
_atom_site_site_symmetry_order
_atom_site_calc_flag
_atom_site_refinement_flags_posn
_atom_site_refinement_flags_adp
_atom_site_refinement_flags_occupancy
_atom_site_disorder_assembly
_atom_site_disorder_group
O1 O 0.8965(2) 0.46602(16) 0.68972(11) 0.0304(5) Uani 1 1 d . . . . .
O2 O 0.9726(2) 0.12398(19) 0.51591(12) 0.0429(7) Uani 1 1 d . . . . .
O3 O 0.3860(2) -0.20308(16) 0.02647(11) 0.0321(5) Uani 1 1 d . . . . .
O4 O 0.0974(2) -0.02597(16) -0.13095(11) 0.0302(5) Uani 1 1 d . . . . .
O5 O 0.1714(2) 0.69710(17) 0.14952(11) 0.0331(5) Uani 1 1 d . . . . .
O6 O 0.4228(2) 0.85938(17) 0.43288(11) 0.0313(5) Uani 1 1 d . . . . .
N1 N 0.8517(3) 0.3420(2) 0.57824(14) 0.0324(6) Uani 1 1 d . . . . .
N2 N 0.8707(3) 0.2554(2) 0.53405(14) 0.0363(7) Uani 1 1 d . . . . .
N3 N 0.2978(3) -0.0661(2) 0.01804(13) 0.0296(6) Uani 1 1 d . . . . .
N4 N 0.2240(3) -0.0221(2) -0.02236(13) 0.0287(6) Uani 1 1 d . . . . .
N5 N 0.3044(3) 0.6849(2) 0.25198(13) 0.0301(6) Uani 1 1 d . . . . .
N6 N 0.3688(3) 0.7264(2) 0.32388(13) 0.0285(6) Uani 1 1 d . . . . .
C1 C 0.9158(3) 0.3778(2) 0.64704(16) 0.0255(6) Uani 1 1 d . . . . .
C2 C 1.0052(3) 0.3316(2) 0.67861(15) 0.0245(6) Uani 1 1 d . . . . .
C3 C 1.0921(3) 0.3628(3) 0.75464(17) 0.0339(8) Uani 1 1 d . . . . .
H3A H 1.0434 0.3685 0.7908 0.041 Uiso 1 1 calc R . . . .
H3B H 1.1549 0.4282 0.7658 0.041 Uiso 1 1 calc R . . . .
C4 C 1.1560(4) 0.2735(3) 0.75109(18) 0.0444(10) Uani 1 1 d . . . . .
H4A H 1.2475 0.3007 0.7723 0.053 Uiso 1 1 calc R . . . .
H4B H 1.1220 0.2307 0.7783 0.053 Uiso 1 1 calc R . . . .
C5 C 1.1301(4) 0.2093(3) 0.67243(18) 0.0449(10) Uani 1 1 d . . . . .
H5A H 1.2058 0.2218 0.6547 0.054 Uiso 1 1 calc R . . . .
H5B H 1.1019 0.1359 0.6661 0.054 Uiso 1 1 calc R . . . .
C6 C 1.0255(3) 0.2464(2) 0.63380(16) 0.0282(7) Uani 1 1 d . . . . .
C7 C 0.9537(3) 0.2104(2) 0.56096(16) 0.0309(7) Uani 1 1 d . . . . .
C8 C 0.8864(3) 0.0814(2) 0.44678(16) 0.0331(8) Uani 1 1 d . . . . .
C9 C 0.9305(3) 0.0858(3) 0.38688(18) 0.0349(8) Uani 1 1 d . . . . .
H9 H 1.0159 0.1172 0.3925 0.042 Uiso 1 1 calc R . . . .
C10 C 0.8468(3) 0.0429(2) 0.31755(17) 0.0294(7) Uani 1 1 d . . . . .
H10 H 0.8765 0.0463 0.2771 0.035 Uiso 1 1 calc R . . . .
C11 C 0.7189(3) -0.0052(2) 0.30866(16) 0.0260(6) Uani 1 1 d . . . . .
C12 C 0.6772(3) -0.0095(3) 0.37047(16) 0.0310(7) Uani 1 1 d . . . . .
H12 H 0.5923 -0.0418 0.3654 0.037 Uiso 1 1 calc R . . . .
C13 C 0.7608(4) 0.0339(3) 0.43951(17) 0.0353(8) Uani 1 1 d . . . . .
H13 H 0.7321 0.0307 0.4804 0.042 Uiso 1 1 calc R . . . .
C14 C 0.6292(3) -0.0538(2) 0.23528(16) 0.0251(6) Uani 1 1 d . . . . .
C15 C 0.6165(3) 0.0004(2) 0.18511(16) 0.0263(6) Uani 1 1 d . . . . .
H15 H 0.6637 0.0690 0.1985 0.032 Uiso 1 1 calc R . . . .
C16 C 0.5352(3) -0.0452(2) 0.11573(17) 0.0297(7) Uani 1 1 d . . . . .
H16 H 0.5283 -0.0079 0.0829 0.036 Uiso 1 1 calc R . . . .
C17 C 0.4649(3) -0.1466(2) 0.09638(15) 0.0267(7) Uani 1 1 d . . . . .
C18 C 0.4752(3) -0.2031(2) 0.14441(16) 0.0287(7) Uani 1 1 d . . . . .
H18 H 0.4280 -0.2718 0.1306 0.034 Uiso 1 1 calc R . . . .
C19 C 0.5569(3) -0.1559(2) 0.21358(16) 0.0285(7) Uani 1 1 d . . . . .
H19 H 0.5634 -0.1936 0.2461 0.034 Uiso 1 1 calc R . . . .
C20 C 0.3101(3) -0.1590(2) -0.01247(16) 0.0261(6) Uani 1 1 d . . . . .
C21 C 0.2462(3) -0.2190(2) -0.08481(15) 0.0250(6) Uani 1 1 d . . . . .
C22 C 0.2395(3) -0.3281(2) -0.12670(17) 0.0330(7) Uani 1 1 d . . . . .
H22A H 0.1911 -0.3775 -0.1087 0.040 Uiso 1 1 calc R . . . .
H22B H 0.3243 -0.3389 -0.1242 0.040 Uiso 1 1 calc R . . . .
C23 C 0.1713(4) -0.3377(3) -0.20390(18) 0.0502(11) Uani 1 1 d . . . . .
H23A H 0.1071 -0.4035 -0.2257 0.060 Uiso 1 1 calc R . . . .
H23B H 0.2321 -0.3348 -0.2333 0.060 Uiso 1 1 calc R . . . .
C24 C 0.1080(3) -0.2478(2) -0.20066(16) 0.0313(7) Uani 1 1 d . . . . .
H24A H 0.1238 -0.2155 -0.2372 0.038 Uiso 1 1 calc R . . . .
H24B H 0.0164 -0.2713 -0.2075 0.038 Uiso 1 1 calc R . . . .
C25 C 0.1719(3) -0.1745(2) -0.12523(15) 0.0244(6) Uani 1 1 d . . . . .
C26 C 0.1663(3) -0.0736(2) -0.09098(16) 0.0254(6) Uani 1 1 d . . . . .
C27 C 0.1025(3) 0.0779(2) -0.09409(15) 0.0269(7) Uani 1 1 d . . . . .
C28 C 0.0131(3) 0.0979(2) -0.05570(17) 0.0293(7) Uani 1 1 d . . . . .
H28 H -0.0503 0.0439 -0.0543 0.035 Uiso 1 1 calc R . . . .
C29 C 0.0194(3) 0.1997(2) -0.01939(17) 0.0287(7) Uani 1 1 d . . . . .
H29 H -0.0414 0.2138 0.0059 0.034 Uiso 1 1 calc R . . . .
C30 C 0.1151(3) 0.2819(2) -0.01981(16) 0.0264(6) Uani 1 1 d . . . . .
C31 C 0.2008(3) 0.2584(2) -0.06079(17) 0.0298(7) Uani 1 1 d . . . . .
H31 H 0.2633 0.3120 -0.0634 0.036 Uiso 1 1 calc R . . . .
C32 C 0.1949(3) 0.1570(3) -0.09781(17) 0.0303(7) Uani 1 1 d . . . . .
H32 H 0.2530 0.1425 -0.1250 0.036 Uiso 1 1 calc R . . . .
C33 C 0.1273(3) 0.3900(2) 0.02380(16) 0.0251(6) Uani 1 1 d . . . . .
C34 C 0.1647(3) 0.4747(2) -0.00041(17) 0.0298(7) Uani 1 1 d . . . . .
H34 H 0.1791 0.4629 -0.0464 0.036 Uiso 1 1 calc R . . . .
C35 C 0.1810(3) 0.5754(2) 0.04257(16) 0.0286(7) Uani 1 1 d . . . . .
H35 H 0.2054 0.6307 0.0255 0.034 Uiso 1 1 calc R . . . .
C36 C 0.1605(3) 0.5929(2) 0.11087(16) 0.0285(7) Uani 1 1 d . . . . .
C37 C 0.1216(3) 0.5119(2) 0.13653(17) 0.0299(7) Uani 1 1 d . . . . .
H37 H 0.1059 0.5247 0.1823 0.036 Uiso 1 1 calc R . . . .
C38 C 0.1061(3) 0.4113(2) 0.09348(16) 0.0276(7) Uani 1 1 d . . . . .
H38 H 0.0810 0.3567 0.1111 0.033 Uiso 1 1 calc R . . . .
C39 C 0.2379(3) 0.7383(2) 0.22140(16) 0.0261(6) Uani 1 1 d . . . . .
C40 C 0.2332(3) 0.8391(2) 0.25726(16) 0.0278(7) Uani 1 1 d . . . . .
C41 C 0.1719(4) 0.9144(3) 0.22986(18) 0.0401(9) Uani 1 1 d . . . . .
H41A H 0.0794 0.8902 0.2166 0.048 Uiso 1 1 calc R . . . .
H41B H 0.1997 0.9254 0.1882 0.048 Uiso 1 1 calc R . . . .
C42 C 0.2191(6) 1.0126(3) 0.2948(2) 0.0760(17) Uani 1 1 d . . . . .
H42A H 0.2809 1.0638 0.2851 0.091 Uiso 1 1 calc R . . . .
H42B H 0.1479 1.0414 0.3035 0.091 Uiso 1 1 calc R . . . .
C43 C 0.2804(4) 0.9874(3) 0.36104(18) 0.0411(9) Uani 1 1 d . . . . .
H43A H 0.3627 1.0363 0.3866 0.049 Uiso 1 1 calc R . . . .
H43B H 0.2258 0.9880 0.3941 0.049 Uiso 1 1 calc R . . . .
C44 C 0.2954(3) 0.8799(2) 0.32951(16) 0.0273(7) Uani 1 1 d . . . . .
C45 C 0.3618(3) 0.8181(2) 0.36064(16) 0.0254(6) Uani 1 1 d . . . . .
C46 C 0.4915(3) 0.8011(2) 0.46717(16) 0.0276(7) Uani 1 1 d . . . . .
C47 C 0.4518(3) 0.7763(2) 0.52411(17) 0.0301(7) Uani 1 1 d . . . . .
H47 H 0.3799 0.7935 0.5366 0.036 Uiso 1 1 calc R . . . .
C48 C 0.5217(3) 0.7249(2) 0.56236(17) 0.0301(7) Uani 1 1 d . . . . .
H48 H 0.4965 0.7089 0.6012 0.036 Uiso 1 1 calc R . . . .
C49 C 0.6282(3) 0.6970(2) 0.54389(16) 0.0271(7) Uani 1 1 d . . . . .
C50 C 0.6671(3) 0.7253(3) 0.48730(18) 0.0357(8) Uani 1 1 d . . . . .
H50 H 0.7398 0.7094 0.4751 0.043 Uiso 1 1 calc R . . . .
C51 C 0.5982(3) 0.7771(3) 0.44874(18) 0.0360(8) Uani 1 1 d . . . . .
H51 H 0.6245 0.7952 0.4108 0.043 Uiso 1 1 calc R . . . .
C52 C 0.6987(3) 0.6371(2) 0.58296(16) 0.0287(7) Uani 1 1 d . . . . .
C53 C 0.6331(3) 0.5600(3) 0.60606(19) 0.0348(8) Uani 1 1 d . . . . .
H53 H 0.5447 0.5471 0.5980 0.042 Uiso 1 1 calc R . . . .
C54 C 0.6973(3) 0.5023(3) 0.64086(19) 0.0351(8) Uani 1 1 d . . . . .
H54 H 0.6525 0.4510 0.6557 0.042 Uiso 1 1 calc R . . . .
C55 C 0.8273(3) 0.5220(2) 0.65295(16) 0.0277(7) Uani 1 1 d . . . . .
C56 C 0.8957(3) 0.5972(3) 0.63154(17) 0.0307(7) Uani 1 1 d . . . . .
H56 H 0.9841 0.6099 0.6404 0.037 Uiso 1 1 calc R . . . .
C57 C 0.8303(3) 0.6542(3) 0.59637(17) 0.0312(7) Uani 1 1 d . . . . .
H57 H 0.8761 0.7050 0.5815 0.037 Uiso 1 1 calc R . . . .
Cl1 Cl 0.83095(17) 0.51901(11) 0.41029(8) 0.0853(5) Uani 1 1 d . . . . .
Cl2 Cl 0.75321(12) 0.29379(10) 0.36755(6) 0.0622(3) Uani 1 1 d . . . . .
C025 C 0.7969(5) 0.4110(4) 0.4379(2) 0.0716(15) Uani 1 1 d . . . . .
H02E H 0.7280 0.4149 0.4616 0.086 Uiso 1 1 calc R . . . .
H02F H 0.8715 0.4120 0.4736 0.086 Uiso 1 1 calc R . . . .
Cl3 Cl 0.5785(8) 0.5047(7) 0.2642(6) 0.0987(18) Uani 0.68(2) 1 d . U P A 1
Cl4 Cl 0.5210(7) 0.5150(3) 0.1103(5) 0.0893(19) Uani 0.68(2) 1 d . U P A 1
C0AA C 0.4553(10) 0.4983(9) 0.1817(9) 0.068(3) Uani 0.68(2) 1 d . U P A 1
H0AA H 0.3929 0.4316 0.1649 0.082 Uiso 0.68(2) 1 calc R . P A 1
H0AB H 0.4110 0.5517 0.1952 0.082 Uiso 0.68(2) 1 calc R . P A 1
Cl5 Cl 0.2675(5) 0.2345(2) 0.20255(17) 0.0771(10) Uani 0.588(7) 1 d . . P B 1
Cl6 Cl 0.4365(3) 0.21262(19) 0.1058(2) 0.0907(14) Uani 0.588(7) 1 d . . P B 1
C026 C 0.3069(6) 0.1615(5) 0.1264(3) 0.0857(17) Uani 1 1 d . . . . .
H02B H 0.3153 0.0963 0.1338 0.103 Uiso 0.588(7) 1 calc R . P B 1
H02A H 0.2352 0.1453 0.0845 0.103 Uiso 0.588(7) 1 calc R . P B 1
H02C H 0.2935 0.1834 0.0833 0.103 Uiso 0.412(7) 1 calc R . P B 2
H02D H 0.2951 0.0869 0.1106 0.103 Uiso 0.412(7) 1 calc R . P B 2
Cl6A Cl 0.4728(4) 0.2250(4) 0.1826(6) 0.151(4) Uani 0.412(7) 1 d . . P B 2
Cl5A Cl 0.2037(5) 0.1888(6) 0.1692(4) 0.0925(19) Uani 0.412(7) 1 d . . P B 2
Cl3A Cl 0.5758(18) 0.541(2) 0.2702(12) 0.118(5) Uani 0.32(2) 1 d . U P A 2
C0AB C 0.449(2) 0.4958(19) 0.2124(13) 0.053(4) Uani 0.32(2) 1 d . U P A 2
H0AC H 0.3906 0.5390 0.2219 0.063 Uiso 0.32(2) 1 calc R . P A 2
H0AD H 0.4096 0.4266 0.2120 0.063 Uiso 0.32(2) 1 calc R . P A 2
Cl4A Cl 0.4840(17) 0.4920(18) 0.1271(6) 0.099(4) Uani 0.32(2) 1 d . U P A 2

loop_
_atom_site_aniso_label
_atom_site_aniso_U_11
_atom_site_aniso_U_22
_atom_site_aniso_U_33
_atom_site_aniso_U_23
_atom_site_aniso_U_13
_atom_site_aniso_U_12
O1 0.0423(14) 0.0248(11) 0.0223(11) 0.0044(9) 0.0007(9) 0.0169(10)
O2 0.0525(16) 0.0392(14) 0.0240(12) -0.0085(10) -0.0086(10) 0.0265(12)
O3 0.0411(14) 0.0247(12) 0.0232(11) 0.0034(9) -0.0042(9) 0.0103(10)
O4 0.0404(13) 0.0237(11) 0.0218(11) 0.0029(9) -0.0001(9) 0.0117(10)
O5 0.0464(14) 0.0230(11) 0.0234(11) 0.0030(9) -0.0024(10) 0.0118(10)
O6 0.0422(14) 0.0272(12) 0.0225(11) 0.0069(9) -0.0015(9) 0.0157(10)
N1 0.0396(16) 0.0288(15) 0.0234(13) 0.0015(11) -0.0024(11) 0.0168(13)
N2 0.0455(18) 0.0314(15) 0.0258(14) 0.0001(12) -0.0019(12) 0.0195(14)
N3 0.0359(15) 0.0284(14) 0.0217(13) 0.0051(11) 0.0017(11) 0.0112(12)
N4 0.0353(15) 0.0282(14) 0.0206(12) 0.0050(11) 0.0022(11) 0.0120(12)
N5 0.0376(16) 0.0229(14) 0.0240(13) 0.0031(11) 0.0003(11) 0.0083(12)
N6 0.0361(15) 0.0222(13) 0.0245(13) 0.0053(11) 0.0025(11) 0.0093(12)
C1 0.0310(17) 0.0222(15) 0.0219(14) 0.0046(12) 0.0040(12) 0.0097(13)
C2 0.0275(16) 0.0212(15) 0.0208(14) 0.0029(12) 0.0026(12) 0.0062(12)
C3 0.0345(19) 0.0358(19) 0.0263(16) 0.0050(14) -0.0018(13) 0.0141(15)
C4 0.054(2) 0.041(2) 0.0300(18) 0.0041(16) -0.0088(16) 0.0246(19)
C5 0.052(2) 0.048(2) 0.0315(18) 0.0042(17) -0.0022(16) 0.0306(19)
C6 0.0325(18) 0.0226(15) 0.0258(15) 0.0050(13) -0.0003(12) 0.0104(13)
C7 0.0355(18) 0.0272(17) 0.0237(15) -0.0006(13) 0.0006(13) 0.0131(14)
C8 0.042(2) 0.0248(16) 0.0233(16) -0.0022(13) -0.0062(13) 0.0164(15)
C9 0.0333(19) 0.0248(17) 0.0367(18) 0.0015(14) -0.0007(14) 0.0059(14)
C10 0.0368(19) 0.0228(16) 0.0265(16) 0.0051(13) 0.0058(13) 0.0089(14)
C11 0.0353(18) 0.0205(15) 0.0216(14) 0.0050(12) 0.0048(12) 0.0109(13)
C12 0.0358(19) 0.0301(17) 0.0259(16) 0.0056(14) 0.0087(13) 0.0098(14)
C13 0.051(2) 0.0324(18) 0.0223(16) 0.0045(14) 0.0079(14) 0.0177(16)
C14 0.0258(16) 0.0246(16) 0.0244(15) 0.0057(13) 0.0046(12) 0.0097(13)
C15 0.0298(17) 0.0188(15) 0.0260(15) 0.0042(12) 0.0023(12) 0.0053(12)
C16 0.0330(18) 0.0276(17) 0.0276(16) 0.0122(14) 0.0024(13) 0.0065(14)
C17 0.0304(17) 0.0264(16) 0.0191(14) 0.0030(12) 0.0005(12) 0.0091(13)
C18 0.0313(18) 0.0232(16) 0.0287(16) 0.0080(13) 0.0032(13) 0.0053(13)
C19 0.0341(18) 0.0286(17) 0.0240(15) 0.0115(13) 0.0047(12) 0.0089(14)
C20 0.0272(16) 0.0262(16) 0.0227(15) 0.0080(13) 0.0023(12) 0.0059(13)
C21 0.0268(16) 0.0242(16) 0.0211(14) 0.0064(12) 0.0032(12) 0.0038(13)
C22 0.0383(19) 0.0239(16) 0.0290(17) 0.0024(14) -0.0014(14) 0.0089(14)
C23 0.086(3) 0.033(2) 0.0222(17) -0.0010(15) -0.0036(17) 0.026(2)
C24 0.0395(19) 0.0251(16) 0.0217(15) 0.0035(13) -0.0014(13) 0.0058(14)
C25 0.0296(16) 0.0188(14) 0.0210(14) 0.0033(12) 0.0037(12) 0.0048(12)
C26 0.0266(16) 0.0265(16) 0.0228(15) 0.0079(13) 0.0047(12) 0.0079(13)
C27 0.0352(18) 0.0234(16) 0.0194(14) 0.0036(12) 0.0006(12) 0.0123(14)
C28 0.0279(17) 0.0270(17) 0.0293(16) 0.0094(14) 0.0024(13) 0.0030(13)
C29 0.0279(17) 0.0289(17) 0.0290(16) 0.0071(14) 0.0097(13) 0.0071(13)
C30 0.0313(17) 0.0261(16) 0.0214(14) 0.0074(13) 0.0030(12) 0.0103(13)
C31 0.0370(18) 0.0221(16) 0.0287(16) 0.0059(13) 0.0103(13) 0.0048(14)
C32 0.0347(18) 0.0304(17) 0.0267(16) 0.0063(14) 0.0107(13) 0.0111(14)
C33 0.0266(16) 0.0225(15) 0.0234(15) 0.0043(12) 0.0034(12) 0.0074(13)
C34 0.0370(19) 0.0272(17) 0.0233(15) 0.0053(13) 0.0070(13) 0.0085(14)
C35 0.0349(18) 0.0230(16) 0.0235(15) 0.0060(13) 0.0028(12) 0.0045(13)
C36 0.0340(18) 0.0208(15) 0.0261(16) 0.0040(13) 0.0004(13) 0.0087(13)
C37 0.0338(18) 0.0306(17) 0.0226(15) 0.0046(13) 0.0055(13) 0.0095(14)
C38 0.0342(18) 0.0235(16) 0.0246(15) 0.0080(13) 0.0065(12) 0.0072(13)
C39 0.0290(17) 0.0219(15) 0.0227(15) 0.0055(12) 0.0005(12) 0.0045(13)
C40 0.0326(17) 0.0234(16) 0.0272(16) 0.0098(13) 0.0050(12) 0.0070(13)
C41 0.054(2) 0.0297(18) 0.0331(18) 0.0086(15) -0.0035(15) 0.0198(17)
C42 0.139(5) 0.048(3) 0.037(2) 0.004(2) -0.005(3) 0.058(3)
C43 0.059(2) 0.0277(18) 0.0313(18) 0.0043(15) -0.0026(16) 0.0206(17)
C44 0.0335(17) 0.0189(15) 0.0282(16) 0.0066(13) 0.0052(13) 0.0080(13)
C45 0.0302(17) 0.0230(15) 0.0209(14) 0.0066(12) 0.0029(12) 0.0061(13)
C46 0.0372(18) 0.0206(15) 0.0216(15) 0.0068(12) -0.0023(12) 0.0092(13)
C47 0.0304(18) 0.0294(17) 0.0285(16) 0.0069(14) 0.0029(13) 0.0108(14)
C48 0.0355(18) 0.0276(17) 0.0289(16) 0.0117(14) 0.0070(13) 0.0098(14)
C49 0.0329(17) 0.0197(15) 0.0254(15) 0.0064(12) 0.0018(12) 0.0062(13)
C50 0.037(2) 0.0367(19) 0.0381(19) 0.0139(16) 0.0107(15) 0.0169(16)
C51 0.045(2) 0.041(2) 0.0296(17) 0.0183(16) 0.0100(15) 0.0183(17)
C52 0.0335(18) 0.0252(16) 0.0257(16) 0.0050(13) 0.0053(13) 0.0104(14)
C53 0.0307(18) 0.0301(18) 0.045(2) 0.0152(16) 0.0052(15) 0.0099(14)
C54 0.037(2) 0.0287(18) 0.044(2) 0.0172(16) 0.0087(15) 0.0112(15)
C55 0.0383(19) 0.0205(15) 0.0233(15) 0.0040(12) 0.0032(13) 0.0140(14)
C56 0.0289(17) 0.0317(18) 0.0283(16) 0.0064(14) 0.0006(13) 0.0114(14)
C57 0.0312(18) 0.0268(17) 0.0340(17) 0.0100(14) 0.0067(13) 0.0052(14)
Cl1 0.1452(14) 0.0680(8) 0.0836(9) 0.0418(7) 0.0687(9) 0.0567(9)
Cl2 0.0687(8) 0.0672(8) 0.0531(6) 0.0180(6) 0.0294(5) 0.0102(6)
C025 0.097(4) 0.063(3) 0.040(2) 0.018(2) 0.014(2) -0.013(3)
Cl3 0.069(2) 0.115(4) 0.144(4) 0.067(4) 0.046(2) 0.039(3)
Cl4 0.077(3) 0.0718(19) 0.115(4) 0.0320(17) 0.005(2) 0.0267(16)
C0AA 0.052(4) 0.053(4) 0.095(8) 0.013(5) 0.019(5) 0.019(3)
Cl5 0.108(3) 0.0593(16) 0.0581(16) 0.0005(12) 0.0360(16) 0.0193(16)
Cl6 0.080(2) 0.0531(14) 0.130(3) 0.0061(15) 0.055(2) 0.0011(12)
C026 0.089(4) 0.078(4) 0.068(3) -0.013(3) 0.025(3) 0.018(3)
Cl6A 0.055(2) 0.072(3) 0.300(13) 0.037(4) 0.020(4) 0.017(2)
Cl5A 0.073(3) 0.112(5) 0.116(4) 0.058(4) 0.032(3) 0.039(3)
Cl3A 0.062(5) 0.132(11) 0.145(7) 0.021(8) 0.031(4) 0.018(7)
C0AB 0.057(8) 0.060(8) 0.056(10) 0.030(8) 0.027(8) 0.022(6)
Cl4A 0.083(6) 0.140(8) 0.081(4) 0.038(5) 0.016(4) 0.047(6)

loop_
_atom_type_symbol
_atom_type_description
_atom_type_scat_dispersion_real
_atom_type_scat_dispersion_imag
_atom_type_scat_source
C C 0.0033 0.0016 'International Tables Vol C Tables 4.2.6.8 and 6.1.1.4'
H H 0.0000 0.0000 'International Tables Vol C Tables 4.2.6.8 and 6.1.1.4'
Cl Cl 0.1484 0.1585 'International Tables Vol C Tables 4.2.6.8 and 6.1.1.4'
N N 0.0061 0.0033 'International Tables Vol C Tables 4.2.6.8 and 6.1.1.4'
O O 0.0106 0.0060 'International Tables Vol C Tables 4.2.6.8 and 6.1.1.4'

loop_
_geom_angle_atom_site_label_1
_geom_angle_atom_site_label_2
_geom_angle_atom_site_label_3
_geom_angle
C1 O1 C55 116.4(2)
C7 O2 C8 116.1(2)
C20 O3 C17 121.4(2)
C26 O4 C27 115.2(2)
C39 O5 C36 120.2(2)
C45 O6 C46 119.1(2)
C1 N1 N2 119.3(2)
C7 N2 N1 119.2(3)
C20 N3 N4 119.4(2)
C26 N4 N3 119.5(2)
C39 N5 N6 119.2(2)
C45 N6 N5 119.2(2)
O1 C1 C2 118.4(2)
N1 C1 O1 118.0(2)
N1 C1 C2 123.6(3)
C1 C2 C3 131.8(3)
C6 C2 C1 116.7(3)
C6 C2 C3 111.4(2)
C2 C3 H3A 111.2
C2 C3 H3B 111.2
C2 C3 C4 102.9(3)
H3A C3 H3B 109.1
C4 C3 H3A 111.2
C4 C3 H3B 111.2
C3 C4 H4A 110.0
C3 C4 H4B 110.0
H4A C4 H4B 108.3
C5 C4 C3 108.7(3)
C5 C4 H4A 110.0
C5 C4 H4B 110.0
C4 C5 H5A 111.1
C4 C5 H5B 111.1
H5A C5 H5B 109.0
C6 C5 C4 103.5(3)
C6 C5 H5A 111.1
C6 C5 H5B 111.1
C2 C6 C5 111.7(3)
C2 C6 C7 117.6(3)
C7 C6 C5 130.7(3)
O2 C7 C6 117.8(3)
N2 C7 O2 118.6(3)
N2 C7 C6 123.6(3)
C9 C8 O2 118.9(3)
C9 C8 C13 121.0(3)
C13 C8 O2 120.1(3)
C8 C9 H9 120.1
C8 C9 C10 119.9(3)
C10 C9 H9 120.1
C9 C10 H10 119.8
C11 C10 C9 120.3(3)
C11 C10 H10 119.8
C10 C11 C12 118.5(3)
C10 C11 C14 121.2(3)
C12 C11 C14 120.3(3)
C11 C12 H12 119.5
C13 C12 C11 120.9(3)
C13 C12 H12 119.5
C8 C13 C12 119.4(3)
C8 C13 H13 120.3
C12 C13 H13 120.3
C15 C14 C11 121.4(3)
C19 C14 C11 121.0(3)
C19 C14 C15 117.6(3)
C14 C15 H15 119.1
C16 C15 C14 121.8(3)
C16 C15 H15 119.1
C15 C16 H16 120.6
C17 C16 C15 118.8(3)
C17 C16 H16 120.6
C16 C17 O3 124.0(3)
C16 C17 C18 121.2(3)
C18 C17 O3 114.6(3)
C17 C18 H18 120.5
C17 C18 C19 119.1(3)
C19 C18 H18 120.5
C14 C19 H19 119.2
C18 C19 C14 121.5(3)
C18 C19 H19 119.2
O3 C20 C21 116.5(3)
N3 C20 O3 120.2(3)
N3 C20 C21 123.3(3)
C20 C21 C22 131.0(3)
C25 C21 C20 117.1(3)
C25 C21 C22 111.9(3)
C21 C22 H22A 111.2
C21 C22 H22B 111.2
C21 C22 C23 103.0(2)
H22A C22 H22B 109.1
C23 C22 H22A 111.2
C23 C22 H22B 111.2
C22 C23 H23A 110.0
C22 C23 H23B 110.0
C22 C23 C24 108.3(3)
H23A C23 H23B 108.4
C24 C23 H23A 110.0
C24 C23 H23B 110.0
C23 C24 H24A 111.2
C23 C24 H24B 111.2
H24A C24 H24B 109.1
C25 C24 C23 103.0(2)
C25 C24 H24A 111.2
C25 C24 H24B 111.2
C21 C25 C24 111.2(3)
C21 C25 C26 117.3(3)
C26 C25 C24 131.5(3)
O4 C26 C25 118.4(3)
N4 C26 O4 118.3(3)
N4 C26 C25 123.4(3)
C28 C27 O4 119.3(3)
C32 C27 O4 119.5(3)
C32 C27 C28 121.2(3)
C27 C28 H28 120.6
C29 C28 C27 118.9(3)
C29 C28 H28 120.6
C28 C29 H29 119.3
C28 C29 C30 121.4(3)
C30 C29 H29 119.3
C29 C30 C33 121.1(3)
C31 C30 C29 117.8(3)
C31 C30 C33 121.1(3)
C30 C31 H31 119.3
C32 C31 C30 121.3(3)
C32 C31 H31 119.3
C27 C32 C31 119.3(3)
C27 C32 H32 120.3
C31 C32 H32 120.3
C34 C33 C30 122.5(3)
C34 C33 C38 117.3(3)
C38 C33 C30 120.2(3)
C33 C34 H34 119.3
C35 C34 C33 121.5(3)
C35 C34 H34 119.3
C34 C35 H35 120.3
C36 C35 C34 119.3(3)
C36 C35 H35 120.3
C35 C36 O5 115.9(3)
C35 C36 C37 121.2(3)
C37 C36 O5 122.7(3)
C36 C37 H37 120.4
C36 C37 C38 119.2(3)
C38 C37 H37 120.4
C33 C38 H38 119.3
C37 C38 C33 121.4(3)
C37 C38 H38 119.3
O5 C39 C40 116.2(2)
N5 C39 O5 119.9(3)
N5 C39 C40 123.8(3)
C39 C40 C41 131.2(3)
C44 C40 C39 117.0(3)
C44 C40 C41 111.8(3)
C40 C41 H41A 111.2
C40 C41 H41B 111.2
C40 C41 C42 102.8(3)
H41A C41 H41B 109.1
C42 C41 H41A 111.2
C42 C41 H41B 111.2
C41 C42 H42A 109.8
C41 C42 H42B 109.8
H42A C42 H42B 108.3
C43 C42 C41 109.3(3)
C43 C42 H42A 109.8
C43 C42 H42B 109.8
C42 C43 H43A 111.1
C42 C43 H43B 111.1
H43A C43 H43B 109.1
C44 C43 C42 103.2(3)
C44 C43 H43A 111.1
C44 C43 H43B 111.1
C40 C44 C43 111.2(3)
C40 C44 C45 117.0(3)
C45 C44 C43 131.8(3)
O6 C45 C44 116.5(3)
N6 C45 O6 119.8(2)
N6 C45 C44 123.6(3)
C47 C46 O6 116.7(3)
C51 C46 O6 121.9(3)
C51 C46 C47 121.2(3)
C46 C47 H47 120.7
C46 C47 C48 118.6(3)
C48 C47 H47 120.7
C47 C48 H48 119.2
C49 C48 C47 121.6(3)
C49 C48 H48 119.2
C48 C49 C50 118.2(3)
C48 C49 C52 121.2(3)
C50 C49 C52 120.7(3)
C49 C50 H50 119.6
C49 C50 C51 120.7(3)
C51 C50 H50 119.6
C46 C51 C50 119.6(3)
C46 C51 H51 120.2
C50 C51 H51 120.2
C53 C52 C49 120.9(3)
C57 C52 C49 121.6(3)
C57 C52 C53 117.6(3)
C52 C53 H53 119.4
C54 C53 C52 121.3(3)
C54 C53 H53 119.4
C53 C54 H54 120.4
C55 C54 C53 119.1(3)
C55 C54 H54 120.4
C54 C55 O1 120.7(3)
C54 C55 C56 121.6(3)
C56 C55 O1 117.7(3)
C55 C56 H56 120.6
C55 C56 C57 118.8(3)
C57 C56 H56 120.6
C52 C57 C56 121.6(3)
C52 C57 H57 119.2
C56 C57 H57 119.2
Cl1 C025 Cl2 114.1(2)
Cl1 C025 H02E 108.7
Cl1 C025 H02F 108.7
Cl2 C025 H02E 108.7
Cl2 C025 H02F 108.7
H02E C025 H02F 107.6
Cl3 C0AA H0AA 109.0
Cl3 C0AA H0AB 109.0
Cl4 C0AA Cl3 113.0(6)
Cl4 C0AA H0AA 109.0
Cl4 C0AA H0AB 109.0
H0AA C0AA H0AB 107.8
Cl5 C026 H02B 107.8
Cl5 C026 H02A 107.8
Cl6 C026 Cl5 118.2(4)
Cl6 C026 H02B 107.8
Cl6 C026 H02A 107.8
H02B C026 H02A 107.1
H02C C026 H02D 107.9
Cl6A C026 H02C 109.1
Cl6A C026 H02D 109.1
Cl5A C026 H02C 109.1
Cl5A C026 H02D 109.1
Cl5A C026 Cl6A 112.3(4)
Cl3A C0AB H0AC 110.4
Cl3A C0AB H0AD 110.4
Cl3A C0AB Cl4A 106.5(15)
H0AC C0AB H0AD 108.6
Cl4A C0AB H0AC 110.4
Cl4A C0AB H0AD 110.4

loop_
_geom_bond_atom_site_label_1
_geom_bond_atom_site_label_2
_geom_bond_distance
O1 C1 1.368(3)
O1 C55 1.421(3)
O2 C7 1.367(4)
O2 C8 1.403(4)
O3 C17 1.405(3)
O3 C20 1.364(3)
O4 C26 1.368(3)
O4 C27 1.413(3)
O5 C36 1.411(4)
O5 C39 1.373(3)
O6 C45 1.365(3)
O6 C46 1.417(3)
N1 N2 1.362(4)
N1 C1 1.314(4)
N2 C7 1.309(4)
N3 N4 1.366(3)
N3 C20 1.313(4)
N4 C26 1.314(4)
N5 N6 1.367(3)
N5 C39 1.312(4)
N6 C45 1.309(4)
C1 C2 1.408(4)
C2 C3 1.516(4)
C2 C6 1.361(4)
C3 H3A 0.9700
C3 H3B 0.9700
C3 C4 1.529(4)
C4 H4A 0.9700
C4 H4B 0.9700
C4 C5 1.510(5)
C5 H5A 0.9700
C5 H5B 0.9700
C5 C6 1.507(4)
C6 C7 1.404(4)
C8 C9 1.374(5)
C8 C13 1.377(5)
C9 H9 0.9300
C9 C10 1.395(4)
C10 H10 0.9300
C10 C11 1.394(5)
C11 C12 1.397(4)
C11 C14 1.484(4)
C12 H12 0.9300
C12 C13 1.391(4)
C13 H13 0.9300
C14 C15 1.394(4)
C14 C19 1.389(4)
C15 H15 0.9300
C15 C16 1.388(4)
C16 H16 0.9300
C16 C17 1.377(4)
C17 C18 1.382(4)
C18 H18 0.9300
C18 C19 1.388(4)
C19 H19 0.9300
C20 C21 1.407(4)
C21 C22 1.497(4)
C21 C25 1.374(4)
C22 H22A 0.9700
C22 H22B 0.9700
C22 C23 1.522(4)
C23 H23A 0.9700
C23 H23B 0.9700
C23 C24 1.532(5)
C24 H24A 0.9700
C24 H24B 0.9700
C24 C25 1.503(4)
C25 C26 1.400(4)
C27 C28 1.382(4)
C27 C32 1.373(4)
C28 H28 0.9300
C28 C29 1.381(4)
C29 H29 0.9300
C29 C30 1.398(4)
C30 C31 1.390(4)
C30 C33 1.481(4)
C31 H31 0.9300
C31 C32 1.383(4)
C32 H32 0.9300
C33 C34 1.399(4)
C33 C38 1.404(4)
C34 H34 0.9300
C34 C35 1.383(4)
C35 H35 0.9300
C35 C36 1.376(4)
C36 C37 1.377(4)
C37 H37 0.9300
C37 C38 1.383(4)
C38 H38 0.9300
C39 C40 1.403(4)
C40 C41 1.505(4)
C40 C44 1.367(4)
C41 H41A 0.9700
C41 H41B 0.9700
C41 C42 1.519(5)
C42 H42A 0.9700
C42 H42B 0.9700
C42 C43 1.510(5)
C43 H43A 0.9700
C43 H43B 0.9700
C43 C44 1.507(4)
C44 C45 1.411(4)
C46 C47 1.383(4)
C46 C51 1.372(5)
C47 H47 0.9300
C47 C48 1.394(4)
C48 H48 0.9300
C48 C49 1.389(4)
C49 C50 1.393(5)
C49 C52 1.498(4)
C50 H50 0.9300
C50 C51 1.395(4)
C51 H51 0.9300
C52 C53 1.399(5)
C52 C57 1.386(4)
C53 H53 0.9300
C53 C54 1.390(4)
C54 H54 0.9300
C54 C55 1.368(5)
C55 C56 1.373(5)
C56 H56 0.9300
C56 C57 1.393(4)
C57 H57 0.9300
Cl1 C025 1.722(5)
Cl2 C025 1.743(5)
C025 H02E 0.9700
C025 H02F 0.9700
Cl3 C0AA 1.878(15)
Cl4 C0AA 1.752(10)
C0AA H0AA 0.9700
C0AA H0AB 0.9700
Cl5 C026 1.758(6)
Cl6 C026 1.642(6)
C026 H02B 0.9700
C026 H02A 0.9700
C026 H02C 0.9700
C026 H02D 0.9700
C026 Cl6A 1.851(8)
C026 Cl5A 1.589(7)
Cl3A C0AB 1.52(3)
C0AB H0AC 0.9700
C0AB H0AD 0.9700
C0AB Cl4A 1.789(17)

loop_
_geom_torsion_atom_site_label_1
_geom_torsion_atom_site_label_2
_geom_torsion_atom_site_label_3
_geom_torsion_atom_site_label_4
_geom_torsion
O1 C1 C2 C3 -1.6(5)
O1 C1 C2 C6 -177.5(3)
O1 C55 C56 C57 -179.1(3)
O2 C8 C9 C10 179.2(3)
O2 C8 C13 C12 -178.9(3)
O3 C17 C18 C19 176.2(3)
O3 C20 C21 C22 4.7(5)
O3 C20 C21 C25 -178.4(3)
O4 C27 C28 C29 179.5(2)
O4 C27 C32 C31 -179.1(3)
O5 C36 C37 C38 176.2(3)
O5 C39 C40 C41 -3.3(5)
O5 C39 C40 C44 177.8(3)
O6 C46 C47 C48 -175.9(3)
O6 C46 C51 C50 175.9(3)
N1 N2 C7 O2 -179.5(3)
N1 N2 C7 C6 0.2(5)
N1 C1 C2 C3 176.8(3)
N1 C1 C2 C6 1.0(5)
N2 N1 C1 O1 178.8(3)
N2 N1 C1 C2 0.3(5)
N3 N4 C26 O4 -177.3(3)
N3 N4 C26 C25 2.6(5)
N3 C20 C21 C22 -174.3(3)
N3 C20 C21 C25 2.7(5)
N4 N3 C20 O3 178.2(3)
N4 N3 C20 C21 -2.9(5)
N5 N6 C45 O6 178.3(3)
N5 N6 C45 C44 -2.9(5)
N5 C39 C40 C41 174.4(4)
N5 C39 C40 C44 -4.4(5)
N6 N5 C39 O5 -179.1(3)
N6 N5 C39 C40 3.2(5)
C1 O1 C55 C54 91.5(4)
C1 O1 C55 C56 -89.8(3)
C1 N1 N2 C7 -0.9(5)
C1 C2 C3 C4 176.7(4)
C1 C2 C6 C5 175.5(3)
C1 C2 C6 C7 -1.6(5)
C2 C3 C4 C5 12.9(4)
C2 C6 C7 O2 -179.2(3)
C2 C6 C7 N2 1.1(5)
C3 C2 C6 C5 -1.2(4)
C3 C2 C6 C7 -178.3(3)
C3 C4 C5 C6 -13.6(4)
C4 C5 C6 C2 9.3(4)
C4 C5 C6 C7 -174.1(4)
C5 C6 C7 O2 4.3(6)
C5 C6 C7 N2 -175.3(4)
C6 C2 C3 C4 -7.3(4)
C7 O2 C8 C9 112.4(3)
C7 O2 C8 C13 -69.3(4)
C8 O2 C7 N2 -9.4(5)
C8 O2 C7 C6 170.9(3)
C8 C9 C10 C11 -0.5(4)
C9 C8 C13 C12 -0.6(5)
C9 C10 C11 C12 -0.2(4)
C9 C10 C11 C14 -178.3(3)
C10 C11 C12 C13 0.6(4)
C10 C11 C14 C15 -51.7(4)
C10 C11 C14 C19 126.8(3)
C11 C12 C13 C8 -0.1(5)
C11 C14 C15 C16 178.4(3)
C11 C14 C19 C18 -178.3(3)
C12 C11 C14 C15 130.2(3)
C12 C11 C14 C19 -51.3(4)
C13 C8 C9 C10 1.0(5)
C14 C11 C12 C13 178.7(3)
C14 C15 C16 C17 0.4(5)
C15 C14 C19 C18 0.3(5)
C15 C16 C17 O3 -175.7(3)
C15 C16 C17 C18 -0.6(5)
C16 C17 C18 C19 0.7(5)
C17 O3 C20 N3 -8.0(5)
C17 O3 C20 C21 173.0(3)
C17 C18 C19 C14 -0.6(5)
C19 C14 C15 C16 -0.2(5)
C20 O3 C17 C16 -41.4(4)
C20 O3 C17 C18 143.3(3)
C20 N3 N4 C26 0.2(5)
C20 C21 C22 C23 -172.0(4)
C20 C21 C25 C24 -179.0(3)
C20 C21 C25 C26 0.0(4)
C21 C22 C23 C24 -15.9(4)
C21 C25 C26 O4 177.3(3)
C21 C25 C26 N4 -2.6(5)
C22 C21 C25 C24 -1.5(4)
C22 C21 C25 C26 177.6(3)
C22 C23 C24 C25 15.2(4)
C23 C24 C25 C21 -8.6(4)
C23 C24 C25 C26 172.6(4)
C24 C25 C26 O4 -3.9(5)
C24 C25 C26 N4 176.2(3)
C25 C21 C22 C23 10.9(4)
C26 O4 C27 C28 -89.8(3)
C26 O4 C27 C32 91.1(3)
C27 O4 C26 N4 3.6(4)
C27 O4 C26 C25 -176.3(3)
C27 C28 C29 C30 -1.0(4)
C28 C27 C32 C31 1.8(4)
C28 C29 C30 C31 2.9(4)
C28 C29 C30 C33 -175.3(3)
C29 C30 C31 C32 -2.4(4)
C29 C30 C33 C34 -144.2(3)
C29 C30 C33 C38 38.4(4)
C30 C31 C32 C27 0.1(5)
C30 C33 C34 C35 -177.1(3)
C30 C33 C38 C37 177.5(3)
C31 C30 C33 C34 37.7(4)
C31 C30 C33 C38 -139.6(3)
C32 C27 C28 C29 -1.4(4)
C33 C30 C31 C32 175.7(3)
C33 C34 C35 C36 0.4(5)
C34 C33 C38 C37 0.0(4)
C34 C35 C36 O5 -176.3(3)
C34 C35 C36 C37 -1.4(5)
C35 C36 C37 C38 1.7(5)
C36 O5 C39 N5 8.1(4)
C36 O5 C39 C40 -174.0(3)
C36 C37 C38 C33 -1.0(5)
C38 C33 C34 C35 0.3(4)
C39 O5 C36 C35 -134.9(3)
C39 O5 C36 C37 50.3(4)
C39 N5 N6 C45 0.5(4)
C39 C40 C41 C42 -172.7(4)
C39 C40 C44 C43 -179.0(3)
C39 C40 C44 C45 1.9(5)
C40 C41 C42 C43 -11.9(5)
C40 C44 C45 O6 -179.6(3)
C40 C44 C45 N6 1.6(5)
C41 C40 C44 C43 1.9(4)
C41 C40 C44 C45 -177.1(3)
C41 C42 C43 C44 12.9(5)
C42 C43 C44 C40 -9.1(5)
C42 C43 C44 C45 169.7(4)
C43 C44 C45 O6 1.6(5)
C43 C44 C45 N6 -177.2(4)
C44 C40 C41 C42 6.2(5)
C45 O6 C46 C47 -119.6(3)
C45 O6 C46 C51 65.3(4)
C46 O6 C45 N6 -0.9(4)
C46 O6 C45 C44 -179.8(3)
C46 C47 C48 C49 -1.0(5)
C47 C46 C51 C50 1.0(5)
C47 C48 C49 C50 2.4(5)
C47 C48 C49 C52 -176.9(3)
C48 C49 C50 C51 -2.2(5)
C48 C49 C52 C53 36.7(5)
C48 C49 C52 C57 -144.6(3)
C49 C50 C51 C46 0.5(5)
C49 C52 C53 C54 178.5(3)
C49 C52 C57 C56 -178.8(3)
C50 C49 C52 C53 -142.6(3)
C50 C49 C52 C57 36.1(5)
C51 C46 C47 C48 -0.7(5)
C52 C49 C50 C51 177.1(3)
C52 C53 C54 C55 0.4(5)
C53 C52 C57 C56 0.0(5)
C53 C54 C55 O1 178.7(3)
C53 C54 C55 C56 0.0(5)
C54 C55 C56 C57 -0.3(5)
C55 O1 C1 N1 -11.5(4)
C55 O1 C1 C2 167.1(3)
C55 C56 C57 C52 0.3(5)
C57 C52 C53 C54 -0.3(5)
